data_2233265
loop_
_publ_author_name
'Helliwell, Madeleine'
'Baradarani, Mehdi M.'
'Alyari, Maryam'
'Afghan, Arash'
'Joule, John A.'

_publ_section_title
;
 2-(4-Chloro-3,3,7-trimethyl-2,3-dihydro-1<i>H</i>-indol-2-ylidene)-2-cyanoacetamide
;
_journal_coeditor_code PK2373
_journal_issue 1
_journal_name_full 'Acta Crystallographica Section E'
_journal_page_first o234
_journal_paper_doi 10.1107/S1600536811053918
_journal_volume 68
_journal_year 2012
_chemical_formula_moiety 'C14 H14 Cl N3 O'
_chemical_formula_sum 'C14 H14 Cl N3 O'
_chemical_formula_weight 275.73
_space_group_IT_number 2
_symmetry_cell_setting triclinic
_symmetry_space_group_name_Hall '-P 1'
_symmetry_space_group_name_H-M 'P -1'
_atom_sites_solution_hydrogens geom
_atom_sites_solution_primary direct
_atom_sites_solution_secondary difmap
_cell_angle_alpha 92.124(5)
_cell_angle_beta 104.766(5)
_cell_angle_gamma 105.294(4)
_cell_formula_units_Z 2
_cell_length_a 8.226(2)
_cell_length_b 9.282(3)
_cell_length_c 9.744(3)
_cell_measurement_reflns_used 735
_cell_measurement_temperature 100(2)
_cell_measurement_theta_max 25.82
_cell_measurement_theta_min 2.67
_cell_volume 689.6(4)
_computing_cell_refinement 'SAINT (Bruker, 2002)'
_computing_data_collection 'SMART (Bruker, 2001)'
_computing_data_reduction 'SAINT (Bruker, 2002)'
_computing_molecular_graphics 'XP in SHELXTL (Sheldrick, 2008)'
_computing_publication_material 'SHELXTL (Sheldrick, 2008)'
_computing_structure_refinement 'SHELXL97 (Sheldrick, 2008)'
_computing_structure_solution 'SHELXS97 (Sheldrick, 2008)'
_diffrn_ambient_temperature 100(2)
_diffrn_measured_fraction_theta_full 0.980
_diffrn_measured_fraction_theta_max 0.980
_diffrn_measurement_device_type 'Bruker SMART CCD area-detector'
_diffrn_measurement_method '\f and \w scans'
_diffrn_radiation_monochromator graphite
_diffrn_radiation_source 'fine-focus sealed tube'
_diffrn_radiation_type MoK\a
_diffrn_radiation_wavelength 0.71073
_diffrn_reflns_av_R_equivalents 0.0650
_diffrn_reflns_av_sigmaI/netI 0.1162
_diffrn_reflns_limit_h_max 9
_diffrn_reflns_limit_h_min -9
_diffrn_reflns_limit_k_max 11
_diffrn_reflns_limit_k_min -10
_diffrn_reflns_limit_l_max 11
_diffrn_reflns_limit_l_min -10
_diffrn_reflns_number 3384
_diffrn_reflns_theta_full 25.03
_diffrn_reflns_theta_max 25.03
_diffrn_reflns_theta_min 2.18
_diffrn_standards_number 0
_exptl_absorpt_coefficient_mu 0.272
_exptl_absorpt_correction_type none
_exptl_crystal_colour colourless
_exptl_crystal_density_diffrn 1.328
_exptl_crystal_density_method 'not measured'
_exptl_crystal_description plate
_exptl_crystal_F_000 288
_exptl_crystal_size_max 0.58
_exptl_crystal_size_mid 0.22
_exptl_crystal_size_min 0.10
_refine_diff_density_max 0.445
_refine_diff_density_min -0.377
_refine_ls_extinction_method none
_refine_ls_goodness_of_fit_ref 1.006
_refine_ls_hydrogen_treatment mixed
_refine_ls_matrix_type full
_refine_ls_number_parameters 187
_refine_ls_number_reflns 2389
_refine_ls_number_restraints 0
_refine_ls_restrained_S_all 1.006
_refine_ls_R_factor_all 0.1130
_refine_ls_R_factor_gt 0.0653
_refine_ls_shift/su_max 0.000
_refine_ls_shift/su_mean 0.000
_refine_ls_structure_factor_coef Fsqd
_refine_ls_weighting_details 'calc w=1/[\s^2^(Fo^2^)+(0.0419P)^2^] where P=(Fo^2^+2Fc^2^)/3'
_refine_ls_weighting_scheme calc
_refine_ls_wR_factor_gt 0.1173
_refine_ls_wR_factor_ref 0.1320
_reflns_number_gt 1549
_reflns_number_total 2389
_reflns_threshold_expression I>2\s(I)
_cod_data_source_file pk2373.cif
_cod_data_source_block I
_cod_original_cell_volume 689.5(3)
_cod_database_code 2233265
_cod_database_fobs_code 2233265

loop_
_symmetry_equiv_pos_as_xyz
'x, y, z'
'-x, -y, -z'

loop_
_atom_site_type_symbol
_atom_site_label
_atom_site_fract_x
_atom_site_fract_y
_atom_site_fract_z
_atom_site_U_iso_or_equiv
_atom_site_adp_type
_atom_site_calc_flag
_atom_site_refinement_flags
_atom_site_occupancy
_atom_site_symmetry_multiplicity
Cl Cl1 -0.29616(14) 0.79125(12) 0.38519(11) 0.0274(3) Uani d . 1 1
O O1 0.3245(3) 0.4944(3) 0.0925(3) 0.0224(7) Uani d . 1 1
N N1 0.0818(4) 0.5294(4) 0.2080(3) 0.0190(8) Uani d . 1 1
H H1N 0.140(6) 0.464(6) 0.181(5) 0.064(17) Uiso d . 1 1
N N2 0.3940(5) 1.0145(4) 0.1147(4) 0.0306(9) Uani d . 1 1
N N3 0.4858(5) 0.6920(5) 0.0127(4) 0.0225(8) Uani d . 1 1
H H3N 0.517(5) 0.783(5) -0.006(4) 0.022(12) Uiso d . 1 1
H H3M 0.539(7) 0.637(6) -0.013(5) 0.061(18) Uiso d . 1 1
C C1 -0.0620(5) 0.4992(4) 0.2658(4) 0.0182(9) Uani d . 1 1
C C2 -0.1558(5) 0.3606(5) 0.2912(4) 0.0207(9) Uani d . 1 1
C C3 -0.2983(5) 0.3602(5) 0.3433(4) 0.0244(10) Uani d . 1 1
H H3 -0.3693 0.2673 0.3598 0.029 Uiso calc R 1 1
C C4 -0.3399(5) 0.4911(5) 0.3718(4) 0.0241(10) Uani d . 1 1
H H4 -0.4370 0.4878 0.4087 0.029 Uiso calc R 1 1
C C5 -0.2383(5) 0.6280(5) 0.3461(4) 0.0218(10) Uani d . 1 1
C C6 -0.0984(5) 0.6349(4) 0.2903(4) 0.0179(9) Uani d . 1 1
C C7 0.0298(5) 0.7621(4) 0.2452(4) 0.0174(9) Uani d . 1 1
C C8 0.1405(5) 0.6759(4) 0.1913(4) 0.0194(9) Uani d . 1 1
C C9 -0.1084(5) 0.2188(4) 0.2602(5) 0.0271(10) Uani d . 1 1
H H9A -0.0865 0.2171 0.1660 0.041 Uiso calc R 1 1
H H9B -0.2053 0.1312 0.2613 0.041 Uiso calc R 1 1
H H9C -0.0027 0.2161 0.3332 0.041 Uiso calc R 1 1
C C10 -0.0645(5) 0.8363(4) 0.1230(4) 0.0233(10) Uani d . 1 1
H H10A 0.0218 0.9169 0.0962 0.035 Uiso calc R 1 1
H H10B -0.1481 0.8784 0.1546 0.035 Uiso calc R 1 1
H H10C -0.1274 0.7610 0.0403 0.035 Uiso calc R 1 1
C C11 0.1435(5) 0.8796(5) 0.3722(4) 0.0262(10) Uani d . 1 1
H H11A 0.2078 0.8307 0.4460 0.039 Uiso calc R 1 1
H H11B 0.0681 0.9253 0.4117 0.039 Uiso calc R 1 1
H H11C 0.2268 0.9577 0.3397 0.039 Uiso calc R 1 1
C C12 0.2765(5) 0.7319(4) 0.1318(4) 0.0183(9) Uani d . 1 1
C C13 0.3378(5) 0.8890(5) 0.1241(4) 0.0216(10) Uani d . 1 1
C C14 0.3650(5) 0.6315(4) 0.0777(4) 0.0174(9) Uani d . 1 1

loop_
_atom_site_aniso_label
_atom_site_aniso_U_11
_atom_site_aniso_U_22
_atom_site_aniso_U_33
_atom_site_aniso_U_12
_atom_site_aniso_U_13
_atom_site_aniso_U_23
Cl1 0.0283(6) 0.0262(7) 0.0351(7) 0.0153(5) 0.0142(5) 0.0008(5)
O1 0.0237(16) 0.0140(17) 0.0356(18) 0.0083(12) 0.0150(13) 0.0072(13)
N1 0.0193(19) 0.015(2) 0.027(2) 0.0076(15) 0.0104(16) 0.0061(15)
N2 0.031(2) 0.019(2) 0.048(2) 0.0074(18) 0.0209(19) 0.0073(19)
N3 0.023(2) 0.015(2) 0.035(2) 0.0071(17) 0.0143(17) 0.0068(18)
C1 0.015(2) 0.024(2) 0.020(2) 0.0082(18) 0.0094(18) 0.0058(18)
C2 0.020(2) 0.022(2) 0.022(2) 0.0093(19) 0.0067(18) 0.0052(18)
C3 0.026(2) 0.022(2) 0.028(2) 0.0052(19) 0.012(2) 0.0083(19)
C4 0.017(2) 0.033(3) 0.025(2) 0.007(2) 0.0097(19) 0.004(2)
C5 0.024(2) 0.021(2) 0.024(2) 0.0132(19) 0.0052(19) 0.0006(19)
C6 0.017(2) 0.020(2) 0.019(2) 0.0095(18) 0.0057(18) 0.0044(18)
C7 0.014(2) 0.018(2) 0.024(2) 0.0087(17) 0.0070(18) 0.0033(18)
C8 0.020(2) 0.017(2) 0.021(2) 0.0086(18) 0.0017(18) 0.0054(18)
C9 0.030(3) 0.018(2) 0.037(3) 0.007(2) 0.015(2) 0.009(2)
C10 0.021(2) 0.019(2) 0.032(3) 0.0074(18) 0.0093(19) 0.0061(19)
C11 0.028(3) 0.026(3) 0.026(2) 0.012(2) 0.0059(19) 0.000(2)
C12 0.019(2) 0.013(2) 0.026(2) 0.0092(17) 0.0069(18) 0.0057(18)
C13 0.017(2) 0.022(3) 0.031(2) 0.0081(19) 0.0137(19) 0.004(2)
C14 0.016(2) 0.016(2) 0.021(2) 0.0073(17) 0.0013(18) 0.0027(18)

loop_
_atom_type_symbol
_atom_type_description
_atom_type_scat_dispersion_real
_atom_type_scat_dispersion_imag
_atom_type_scat_source
C C 0.0033 0.0016 'International Tables Vol C Tables 4.2.6.8 and 6.1.1.4'
H H 0.0000 0.0000 'International Tables Vol C Tables 4.2.6.8 and 6.1.1.4'
N N 0.0061 0.0033 'International Tables Vol C Tables 4.2.6.8 and 6.1.1.4'
Cl Cl 0.1484 0.1585 'International Tables Vol C Tables 4.2.6.8 and 6.1.1.4'
O O 0.0106 0.0060 'International Tables Vol C Tables 4.2.6.8 and 6.1.1.4'

loop_
_geom_angle_atom_site_label_1
_geom_angle_atom_site_label_2
_geom_angle_atom_site_label_3
_geom_angle
C8 N1 C1 112.7(3)
C8 N1 H1N 118(3)
C1 N1 H1N 130(3)
C14 N3 H3N 128(3)
C14 N3 H3M 118(3)
H3N N3 H3M 114(4)
C2 C1 C6 125.2(3)
C2 C1 N1 127.0(3)
C6 C1 N1 107.8(3)
C1 C2 C3 115.8(4)
C1 C2 C9 121.7(3)
C3 C2 C9 122.5(4)
C4 C3 C2 121.9(4)
C4 C3 H3 119.0
C2 C3 H3 119.0
C3 C4 C5 119.6(3)
C3 C4 H4 120.2
C5 C4 H4 120.2
C6 C5 C4 121.1(4)
C6 C5 Cl1 121.2(3)
C4 C5 Cl1 117.7(3)
C5 C6 C1 116.4(4)
C5 C6 C7 133.7(4)
C1 C6 C7 109.9(3)
C6 C7 C8 100.8(3)
C6 C7 C11 111.8(3)
C8 C7 C11 110.9(3)
C6 C7 C10 111.6(3)
C8 C7 C10 110.2(3)
C11 C7 C10 111.0(3)
N1 C8 C12 123.4(3)
N1 C8 C7 108.8(3)
C12 C8 C7 127.8(4)
C2 C9 H9A 109.5
C2 C9 H9B 109.5
H9A C9 H9B 109.5
C2 C9 H9C 109.5
H9A C9 H9C 109.5
H9B C9 H9C 109.5
C7 C10 H10A 109.5
C7 C10 H10B 109.5
H10A C10 H10B 109.5
C7 C10 H10C 109.5
H10A C10 H10C 109.5
H10B C10 H10C 109.5
C7 C11 H11A 109.5
C7 C11 H11B 109.5
H11A C11 H11B 109.5
C7 C11 H11C 109.5
H11A C11 H11C 109.5
H11B C11 H11C 109.5
C8 C12 C13 120.4(3)
C8 C12 C14 121.2(3)
C13 C12 C14 118.4(3)
N2 C13 C12 176.3(4)
O1 C14 N3 122.0(4)
O1 C14 C12 120.4(3)
N3 C14 C12 117.6(4)

loop_
_geom_bond_atom_site_label_1
_geom_bond_atom_site_label_2
_geom_bond_distance
Cl1 C5 1.760(4)
O1 C14 1.251(4)
N1 C8 1.349(5)
N1 C1 1.404(4)
N1 H1N 0.93(5)
N2 C13 1.151(5)
N3 C14 1.326(5)
N3 H3N 0.85(4)
N3 H3M 0.83(5)
C1 C2 1.381(5)
C1 C6 1.395(5)
C2 C3 1.391(5)
C2 C9 1.509(5)
C3 C4 1.383(5)
C3 H3 0.9500
C4 C5 1.395(5)
C4 H4 0.9500
C5 C6 1.381(5)
C6 C7 1.523(5)
C7 C8 1.531(5)
C7 C11 1.538(5)
C7 C10 1.538(5)
C8 C12 1.380(5)
C9 H9A 0.9800
C9 H9B 0.9800
C9 H9C 0.9800
C10 H10A 0.9800
C10 H10B 0.9800
C10 H10C 0.9800
C11 H11A 0.9800
C11 H11B 0.9800
C11 H11C 0.9800
C12 C13 1.424(5)
C12 C14 1.481(5)

loop_
_geom_hbond_atom_site_label_D
_geom_hbond_atom_site_label_H
_geom_hbond_atom_site_label_A
_geom_hbond_site_symmetry_A
_geom_hbond_distance_DH
_geom_hbond_distance_HA
_geom_hbond_distance_DA
_geom_hbond_angle_DHA
N1 H1N O1 . 0.93(5) 1.89(5) 2.610(4) 132(4)
N3 H3M O1 2_665 0.83(5) 2.11(5) 2.931(5) 176(5)
N3 H3N N2 2_675 0.85(4) 2.24(4) 3.065(5) 163(3)

loop_
_geom_torsion_atom_site_label_1
_geom_torsion_atom_site_label_2
_geom_torsion_atom_site_label_3
_geom_torsion_atom_site_label_4
_geom_torsion
C8 N1 C1 C2 177.6(4)
C8 N1 C1 C6 -0.8(4)
C6 C1 C2 C3 1.0(6)
N1 C1 C2 C3 -177.1(4)
C6 C1 C2 C9 179.4(4)
N1 C1 C2 C9 1.2(6)
C1 C2 C3 C4 -1.9(6)
C9 C2 C3 C4 179.7(4)
C2 C3 C4 C5 0.9(6)
C3 C4 C5 C6 1.1(6)
C3 C4 C5 Cl1 -179.6(3)
C4 C5 C6 C1 -2.0(6)
Cl1 C5 C6 C1 178.8(3)
C4 C5 C6 C7 177.0(4)
Cl1 C5 C6 C7 -2.2(6)
C2 C1 C6 C5 0.9(6)
N1 C1 C6 C5 179.3(3)
C2 C1 C6 C7 -178.3(4)
N1 C1 C6 C7 0.1(4)
C5 C6 C7 C8 -178.5(4)
C1 C6 C7 C8 0.5(4)
C5 C6 C7 C11 63.5(6)
C1 C6 C7 C11 -117.4(4)
C5 C6 C7 C10 -61.6(6)
C1 C6 C7 C10 117.5(4)
C1 N1 C8 C12 -177.6(4)
C1 N1 C8 C7 1.1(4)
C6 C7 C8 N1 -1.0(4)
C11 C7 C8 N1 117.6(4)
C10 C7 C8 N1 -119.0(4)
C6 C7 C8 C12 177.7(4)
C11 C7 C8 C12 -63.7(5)
C10 C7 C8 C12 59.7(5)
N1 C8 C12 C13 -176.7(4)
C7 C8 C12 C13 4.7(6)
N1 C8 C12 C14 1.8(6)
C7 C8 C12 C14 -176.7(4)
C8 C12 C14 O1 -4.2(6)
C13 C12 C14 O1 174.4(4)
C8 C12 C14 N3 175.2(4)
C13 C12 C14 N3 -6.2(6)

loop_
_cod_related_entry_id
_cod_related_entry_database
_cod_related_entry_code
1 ChemSpider 30657357
